data_2102798
loop_
_publ_author_name
'Strzhemechny, Mikhail A.'
'Baumer, Vyacheslav N.'
'Avdeenko, Anatoli A.'
'Pyshkin, Oleg S.'
'Romashkin, Roman V.'
'Buravtseva, Lyubov M.'

_publ_section_title
;
 Polymorphism of 4-bromobenzophenone
;
_journal_coeditor_code RY5005
_journal_issue 2
_journal_name_full 'Acta Crystallographica Section B'
_journal_page_first 296
_journal_page_last 302
_journal_paper_doi 10.1107/S0108768106054334
_journal_volume 63
_journal_year 2007
_chemical_formula_sum 'C13 H9 Br O'
_chemical_formula_weight 261.11
_chemical_name_common 4-bromobenzophenone
_chemical_name_systematic
;
(4-bromophenyl)(phenyl)methanone
;
_space_group_IT_number 2
_symmetry_cell_setting triclinic
_symmetry_space_group_name_Hall '-P 1'
_symmetry_space_group_name_H-M 'P -1'
_atom_sites_solution_hydrogens geom
_atom_sites_solution_primary direct
_atom_sites_solution_secondary difmap
_audit_creation_method SHELXL-97
_cell_angle_alpha 98.197(15)
_cell_angle_beta 98.735(13)
_cell_angle_gamma 91.111(15)
_cell_formula_units_Z 2
_cell_length_a 6.1056(10)
_cell_length_b 7.2931(16)
_cell_length_c 12.0999(17)
_cell_measurement_reflns_used 700
_cell_measurement_temperature 100(2)
_cell_measurement_theta_max 11
_cell_measurement_theta_min 10
_cell_volume 526.64(16)
_computing_cell_refinement 'Oxford Diffraction CrysAlis'
_computing_data_collection 'Oxford Diffraction CrysAlis'
_computing_data_reduction 'Oxford Diffraction CrysAlis'
_computing_molecular_graphics 'WinGX (Farrugia, 1999)'
_computing_publication_material 'WinGX (Farrugia, 1999)'
_computing_structure_refinement 'SHELXL-97 (Sheldrick, 1997)'
_computing_structure_solution 'SHELXS-97 (Sheldrick, 1990)'
_diffrn_ambient_temperature 100(2)
_diffrn_measured_fraction_theta_full 0.983
_diffrn_measured_fraction_theta_max 0.864
_diffrn_measurement_device_type 'Xcalibur-3 (Oxford Diffraction Ltd.)'
_diffrn_measurement_method '\o scans'
_diffrn_radiation_monochromator graphite
_diffrn_radiation_source 'fine-focus sealed tube'
_diffrn_radiation_type MoK\a
_diffrn_radiation_wavelength 0.71073
_diffrn_reflns_av_R_equivalents 0.0690
_diffrn_reflns_av_sigmaI/netI 0.0823
_diffrn_reflns_limit_h_max 9
_diffrn_reflns_limit_h_min -9
_diffrn_reflns_limit_k_max 11
_diffrn_reflns_limit_k_min -11
_diffrn_reflns_limit_l_max 9
_diffrn_reflns_limit_l_min -18
_diffrn_reflns_number 5351
_diffrn_reflns_theta_full 25.50
_diffrn_reflns_theta_max 34.00
_diffrn_reflns_theta_min 3.08
_exptl_absorpt_coefficient_mu 3.869
_exptl_absorpt_correction_T_max 0.576
_exptl_absorpt_correction_T_min 0.110
_exptl_absorpt_correction_type empirical
_exptl_crystal_colour colourless
_exptl_crystal_density_diffrn 1.647
_exptl_crystal_density_method 'not measured'
_exptl_crystal_description plate
_exptl_crystal_F_000 260
_exptl_crystal_size_max 0.3
_exptl_crystal_size_mid 0.2
_exptl_crystal_size_min 0.04
_refine_diff_density_max 1.466
_refine_diff_density_min -0.857
_refine_ls_extinction_method none
_refine_ls_goodness_of_fit_ref 1.000
_refine_ls_hydrogen_treatment constr
_refine_ls_matrix_type full
_refine_ls_number_parameters 136
_refine_ls_number_reflns 3710
_refine_ls_number_restraints 0
_refine_ls_restrained_S_all 1.000
_refine_ls_R_factor_all 0.0982
_refine_ls_R_factor_gt 0.0780
_refine_ls_shift/su_max 0.000
_refine_ls_shift/su_mean 0.000
_refine_ls_structure_factor_coef Fsqd
_refine_ls_weighting_details 'calc w=1/[\s^2^(Fo^2^)+(0.0900P)^2^+3.0100P] where P=(Fo^2^+2Fc^2^)/3'
_refine_ls_weighting_scheme calc
_refine_ls_wR_factor_gt 0.1883
_refine_ls_wR_factor_ref 0.2042
_reflns_number_gt 2748
_reflns_number_total 3710
_reflns_threshold_expression >2sigma(I)
_cod_data_source_file ry5005.cif
_cod_data_source_block 4btlt
_cod_depositor_comments
;
The following automatic conversions were performed:
'_symmetry_cell_setting' value 'Triclinic' changed to 'triclinic'
according to '/home/saulius/struct/CIF-dictionaries/cif_core.dic'
dictionary named 'cif_core.dic' version 2.4.1 from 2010-06-29.

Automatic conversion script
Id: cif_fix_enum 1527 2010-12-29 10:47:43Z saulius 

The following automatic conversions were performed:

'_symmetry_cell_setting' value 'Triclinic' changed to 'triclinic'
according to /home/saulius/struct/CIF-dictionaries/cif_core.dic
dictionary named 'cif_core.dic' version 2.4.1 from 2010-06-29.

Automatic conversion script
Id: cif_fix_values 1715 2011-07-08 13:25:40Z adriana 
;
_cod_database_code 2102798

loop_
_symmetry_equiv_pos_as_xyz
'x, y, z'
'-x, -y, -z'

loop_
_atom_site_type_symbol
_atom_site_label
_atom_site_fract_x
_atom_site_fract_y
_atom_site_fract_z
_atom_site_U_iso_or_equiv
_atom_site_adp_type
_atom_site_calc_flag
_atom_site_refinement_flags
_atom_site_occupancy
Br Br1 0.35586(9) 0.73983(8) -0.44840(4) 0.02974(18) Uani d . 1
O O1 1.1749(6) 0.7283(6) -0.0012(3) 0.0308(8) Uani d . 1
C C1 0.9770(7) 0.7387(6) 0.0040(4) 0.0205(8) Uani d . 1
C C1A 0.8161(7) 0.7338(6) -0.1033(4) 0.0177(7) Uani d . 1
C C2A 0.6074(7) 0.8090(6) -0.1068(4) 0.0195(8) Uani d . 1
H H2A 0.5580 0.8578 -0.0382 0.023 Uiso calc R 1
C C3A 0.4710(7) 0.8133(6) -0.2089(4) 0.0215(8) Uani d . 1
H H3A 0.3293 0.8654 -0.2106 0.026 Uiso calc R 1
C C4A 0.5440(8) 0.7409(6) -0.3082(4) 0.0211(8) Uani d . 1
C C5A 0.7518(8) 0.6650(6) -0.3083(4) 0.0226(8) Uani d . 1
H H5A 0.7992 0.6166 -0.3775 0.027 Uiso calc R 1
C C6A 0.8879(8) 0.6613(6) -0.2064(4) 0.0207(8) Uani d . 1
H H6A 1.0299 0.6100 -0.2054 0.025 Uiso calc R 1
C C1B 0.8983(7) 0.7566(6) 0.1154(4) 0.0181(7) Uani d . 1
C C2B 0.6942(7) 0.6830(6) 0.1329(4) 0.0207(8) Uani d . 1
H H2B 0.5922 0.6243 0.0701 0.025 Uiso calc R 1
C C3B 0.6402(8) 0.6947(7) 0.2399(4) 0.0235(8) Uani d . 1
H H3B 0.5022 0.6427 0.2502 0.028 Uiso calc R 1
C C4B 0.7858(9) 0.7819(7) 0.3335(4) 0.0270(9) Uani d . 1
H H4B 0.7491 0.7875 0.4074 0.032 Uiso calc R 1
C C5B 0.9860(9) 0.8608(7) 0.3170(4) 0.0251(9) Uani d . 1
H H5B 1.0831 0.9259 0.3798 0.030 Uiso calc R 1
C C6B 1.0445(8) 0.8451(6) 0.2101(4) 0.0216(8) Uani d . 1
H H6B 1.1843 0.8945 0.2005 0.026 Uiso calc R 1

loop_
_atom_site_aniso_label
_atom_site_aniso_U_11
_atom_site_aniso_U_22
_atom_site_aniso_U_33
_atom_site_aniso_U_12
_atom_site_aniso_U_13
_atom_site_aniso_U_23
Br1 0.0314(3) 0.0334(3) 0.0219(2) 0.00693(18) -0.00187(17) 0.00122(18)
O1 0.0158(15) 0.049(2) 0.0259(17) 0.0006(14) 0.0044(13) -0.0016(16)
C1 0.0179(18) 0.0222(19) 0.0205(19) -0.0001(14) 0.0047(15) -0.0010(15)
C1A 0.0142(16) 0.0190(17) 0.0196(18) 0.0017(13) 0.0036(14) 0.0008(14)
C2A 0.0162(17) 0.0220(18) 0.0194(18) 0.0017(14) 0.0026(14) 0.0004(15)
C3A 0.0161(18) 0.0218(18) 0.028(2) 0.0021(14) 0.0040(15) 0.0079(17)
C4A 0.0211(19) 0.0195(18) 0.0205(19) 0.0006(14) -0.0038(15) 0.0029(15)
C5A 0.025(2) 0.0231(19) 0.0204(19) 0.0026(16) 0.0070(16) 0.0018(16)
C6A 0.0211(19) 0.0205(18) 0.0203(19) 0.0025(14) 0.0051(15) 0.0007(15)
C1B 0.0160(17) 0.0189(17) 0.0196(18) -0.0001(13) 0.0033(14) 0.0030(14)
C2B 0.0159(17) 0.0206(18) 0.025(2) -0.0002(14) 0.0041(15) 0.0000(16)
C3B 0.022(2) 0.0228(19) 0.028(2) 0.0034(15) 0.0085(17) 0.0068(17)
C4B 0.031(2) 0.030(2) 0.023(2) 0.0054(18) 0.0084(18) 0.0102(18)
C5B 0.028(2) 0.024(2) 0.023(2) 0.0001(17) 0.0000(17) 0.0057(17)
C6B 0.0203(19) 0.0216(18) 0.0222(19) 0.0004(15) 0.0025(15) 0.0015(16)

loop_
_atom_type_symbol
_atom_type_description
_atom_type_scat_dispersion_real
_atom_type_scat_dispersion_imag
_atom_type_scat_source
C C 0.0033 0.0016 'International Tables Vol C Tables 4.2.6.8 and 6.1.1.4'
H H 0.0000 0.0000 'International Tables Vol C Tables 4.2.6.8 and 6.1.1.4'
O O 0.0106 0.0060 'International Tables Vol C Tables 4.2.6.8 and 6.1.1.4'
Br Br -0.2901 2.4595 'International Tables Vol C Tables 4.2.6.8 and 6.1.1.4'

loop_
_geom_angle_atom_site_label_1
_geom_angle_atom_site_label_2
_geom_angle_atom_site_label_3
_geom_angle
O1 C1 C1B 120.2(4)
O1 C1 C1A 119.0(4)
C1B C1 C1A 120.8(4)
C2A C1A C6A 118.9(4)
C2A C1A C1 123.0(4)
C6A C1A C1 117.9(4)
C3A C2A C1A 120.9(4)
C3A C2A H2A 119.5
C1A C2A H2A 119.5
C4A C3A C2A 119.1(4)
C4A C3A H3A 120.5
C2A C3A H3A 120.5
C3A C4A C5A 121.7(4)
C3A C4A Br1 119.6(3)
C5A C4A Br1 118.7(4)
C6A C5A C4A 119.1(4)
C6A C5A H5A 120.5
C4A C5A H5A 120.5
C5A C6A C1A 120.2(4)
C5A C6A H6A 119.9
C1A C6A H6A 119.9
C2B C1B C6B 118.2(4)
C2B C1B C1 124.4(4)
C6B C1B C1 117.3(4)
C3B C2B C1B 120.8(4)
C3B C2B H2B 119.6
C1B C2B H2B 119.6
C2B C3B C4B 120.7(5)
C2B C3B H3B 119.6
C4B C3B H3B 119.6
C3B C4B C5B 119.1(5)
C3B C4B H4B 120.5
C5B C4B H4B 120.5
C6B C5B C4B 120.5(5)
C6B C5B H5B 119.7
C4B C5B H5B 119.7
C5B C6B C1B 120.5(4)
C5B C6B H6B 119.7
C1B C6B H6B 119.7

loop_
_geom_bond_atom_site_label_1
_geom_bond_atom_site_label_2
_geom_bond_distance
Br1 C4A 1.898(4)
O1 C1 1.223(6)
C1 C1B 1.487(6)
C1 C1A 1.500(6)
C1A C2A 1.394(6)
C1A C6A 1.420(6)
C2A C3A 1.386(6)
C2A H2A 0.9500
C3A C4A 1.383(7)
C3A H3A 0.9500
C4A C5A 1.394(7)
C5A C6A 1.382(7)
C5A H5A 0.9500
C6A H6A 0.9500
C1B C2B 1.405(6)
C1B C6B 1.407(6)
C2B C3B 1.375(7)
C2B H2B 0.9500
C3B C4B 1.394(8)
C3B H3B 0.9500
C4B C5B 1.395(7)
C4B H4B 0.9500
C5B C6B 1.384(7)
C5B H5B 0.9500
C6B H6B 0.9500

loop_
_cod_related_entry_id
_cod_related_entry_database
_cod_related_entry_code
1 ChemSpider 6763
